data_1540852
loop_
_publ_author_name
'Wisser, T.'
'Hoppe, R.'

_publ_section_title
;
 Das erste Quinquinaere Oxotellurate(VI): K3 Na2 Li Te O6
;
_journal_name_full 'Zeitschrift fuer Anorganische und Allgemeine Chemie'
_journal_page_first 125
_journal_page_last 135
_journal_volume 586
_journal_year 1990
_chemical_formula_sum 'K3 Li Na2 O6 Te'
_chemical_name_systematic 'K3 Na2 (Li Te O6)'
_space_group_IT_number 9
_symmetry_space_group_name_Hall 'C -2yc'
_symmetry_space_group_name_H-M 'C 1 c 1'
_cell_angle_alpha 90
_cell_angle_beta 93.8
_cell_angle_gamma 90
_cell_formula_units_Z 4
_cell_length_a 9.283
_cell_length_b 11.874
_cell_length_c 6.787
_cell_volume 746.461
_citation_journal_id_ASTM ZAACAB
_cod_data_source_file Wisser_ZAACAB_1990_1229.cif
_cod_data_source_block K3Li1Na2O6Te1
_cod_original_cell_volume 746.4614
_cod_original_formula_sum 'K3 Li1 Na2 O6 Te1'
_cod_database_code 1540852

loop_
_symmetry_equiv_pos_as_xyz
x,y,z
x,-y,z+1/2
x+1/2,y+1/2,z
x+1/2,-y+1/2,z+1/2

loop_
_atom_site_label
_atom_site_type_symbol
_atom_site_fract_x
_atom_site_fract_y
_atom_site_fract_z
_atom_site_occupancy
_atom_site_U_iso_or_equiv
O2 O-2 0.4442 0.7894 0.7277 1 0.0
O6 O-2 0.8262 0.8525 0.486 1 0.0
Te1 Te+6 0 0.243 0 1 0.0
O5 O-2 0.888 0.6328 0.5963 1 0.0
O3 O-2 0.6128 0.3789 0.401 1 0.0
K3 K+1 0.1084 0.5092 0.2401 1 0.0
K1 K+1 0.7573 0.4606 0.7539 1 0.0
Na2 Na+1 0.6581 0.7314 0.6024 1 0.0
O1 O-2 0.5557 0.6993 0.2722 1 0.0
K2 K+1 0.9392 0.9526 0.0744 1 0.0
Na1 Na+1 0.8548 0.2841 0.4047 1 0.0
Li1 Li+1 0.7484 0.2221 0.7503 1 0.0
O4 O-2 0.6735 0.8374 0.0032 1 0.0
